data_4345052
loop_
_publ_author_name
'Kriegel, Benjamin M.'
'Naested, Lara C. E.'
'Nocton, Gr\'egory'
'Lakshmi, K. V.'
'Lohrey, Trevor D.'
'Bergman, Robert G.'
'Arnold, John'

_publ_section_title
;
 Redox-Initiated Reactivity of Dinuclear \b-Diketiminatoniobium Imido
 Complexes.
;
_journal_issue 3
_journal_name_full 'Inorganic chemistry'
_journal_page_first 1626
_journal_page_last 1637
_journal_paper_doi 10.1021/acs.inorgchem.6b02735
_journal_volume 56
_journal_year 2017
_chemical_formula_sum 'C83.75 H90.25 B F20 N6 Nb2 O1.75'
_chemical_formula_weight 1785.49
_chemical_name_common bmkxr59
_chemical_name_systematic
; 
 ? 
;
_space_group_crystal_system monoclinic
_space_group_IT_number 14
_space_group_name_Hall '-P 2ybc'
_space_group_name_H-M_alt 'P 1 21/c 1'
_symmetry_space_group_name_Hall '-P 2ybc'
_symmetry_space_group_name_H-M 'P 1 21/c 1'
_atom_sites_solution_hydrogens geom
_atom_sites_solution_primary iterative
_atom_sites_solution_secondary difmap
_audit_creation_method SHELXL-2014
_cell_angle_alpha 90
_cell_angle_beta 100.729(3)
_cell_angle_gamma 90
_cell_formula_units_Z 4
_cell_length_a 29.3130(18)
_cell_length_b 16.0203(9)
_cell_length_c 17.5435(12)
_cell_measurement_reflns_used 9657
_cell_measurement_temperature 100(2)
_cell_measurement_theta_max 25.39
_cell_measurement_theta_min 2.34
_cell_volume 8094.5(9)
_computing_cell_refinement 'Bruker SAINT'
_computing_data_collection 'Bruker APEX2'
_computing_data_reduction 'Bruker SAINT'
_computing_molecular_graphics ORTEP-32
_computing_publication_material WinGX
_computing_structure_refinement 'SHELXL-2014 (Sheldrick, 2014)'
_computing_structure_solution SHELXT
_diffrn_ambient_temperature 100(2)
_diffrn_detector_area_resol_mean 8.366
_diffrn_measured_fraction_theta_full 1.000
_diffrn_measured_fraction_theta_max 0.996
_diffrn_measurement_device_type 'Bruker APEX-II CCD'
_diffrn_measurement_method 'phi and omega scans'
_diffrn_radiation_type MoK\a
_diffrn_radiation_wavelength 0.71073
_diffrn_reflns_av_R_equivalents 0.0789
_diffrn_reflns_av_unetI/netI 0.0544
_diffrn_reflns_Laue_measured_fraction_full 1.000
_diffrn_reflns_Laue_measured_fraction_max 0.996
_diffrn_reflns_limit_h_max 34
_diffrn_reflns_limit_h_min -34
_diffrn_reflns_limit_k_max 19
_diffrn_reflns_limit_k_min -19
_diffrn_reflns_limit_l_max 21
_diffrn_reflns_limit_l_min -21
_diffrn_reflns_number 116724
_diffrn_reflns_point_group_measured_fraction_full 1.000
_diffrn_reflns_point_group_measured_fraction_max 0.996
_diffrn_reflns_theta_full 25.000
_diffrn_reflns_theta_max 25.415
_diffrn_reflns_theta_min 1.414
_diffrn_source 'microfocus sealed tube'
_exptl_absorpt_coefficient_mu 0.380
_exptl_absorpt_correction_T_max 0.7452
_exptl_absorpt_correction_T_min 0.6997
_exptl_absorpt_correction_type multi-scan
_exptl_absorpt_process_details SADABS
_exptl_crystal_colour green
_exptl_crystal_density_diffrn 1.465
_exptl_crystal_density_method 'not measured'
_exptl_crystal_description plate
_exptl_crystal_F_000 3663
_exptl_crystal_size_max 0.080
_exptl_crystal_size_mid 0.060
_exptl_crystal_size_min 0.030
_refine_diff_density_max 0.821
_refine_diff_density_min -0.614
_refine_diff_density_rms 0.076
_refine_ls_extinction_method none
_refine_ls_goodness_of_fit_ref 1.014
_refine_ls_hydrogen_treatment constr
_refine_ls_matrix_type full
_refine_ls_number_parameters 1062
_refine_ls_number_reflns 14873
_refine_ls_number_restraints 0
_refine_ls_restrained_S_all 1.014
_refine_ls_R_factor_all 0.0647
_refine_ls_R_factor_gt 0.0418
_refine_ls_shift/su_max 0.001
_refine_ls_shift/su_mean 0.000
_refine_ls_structure_factor_coef Fsqd
_refine_ls_weighting_details 'w=1/[\s^2^(Fo^2^)+(0.0409P)^2^+8.7006P] where P=(Fo^2^+2Fc^2^)/3'
_refine_ls_weighting_scheme calc
_refine_ls_wR_factor_gt 0.0909
_refine_ls_wR_factor_ref 0.1004
_reflns_Friedel_coverage 0.000
_reflns_number_gt 11298
_reflns_number_total 14873
_reflns_threshold_expression 'I > 2\s(I)'
_cod_data_source_file ic6b02735_si_004.cif
_cod_data_source_block shelx
_cod_depositor_comments 'Adding full bibliography for 4345050--4345053.cif.'
_cod_database_code 4345052
_shelx_space_group_comment
; 
The symmetry employed for this shelxl refinement is uniquely defined 
by the following loop, which should always be used as a source of 
symmetry information in preference to the above space-group names. 
They are only intended as comments. 
;
_shelx_estimated_absorpt_t_min 0.970
_shelx_estimated_absorpt_t_max 0.989
_shelxl_version_number 2014-3

loop_
_space_group_symop_operation_xyz
'x, y, z'
'-x, y+1/2, -z+1/2'
'-x, -y, -z'
'x, -y-1/2, z-1/2'

loop_
_atom_site_label
_atom_site_type_symbol
_atom_site_fract_x
_atom_site_fract_y
_atom_site_fract_z
_atom_site_U_iso_or_equiv
_atom_site_adp_type
_atom_site_occupancy
_atom_site_site_symmetry_order
_atom_site_calc_flag
_atom_site_refinement_flags_posn
_atom_site_refinement_flags_adp
_atom_site_refinement_flags_occupancy
_atom_site_disorder_assembly
_atom_site_disorder_group
C1 C 0.95967(11) 0.34916(18) 0.16945(18) 0.0206(7) Uani 1 1 d . . . . .
C2 C 1.00115(11) 0.30481(18) 0.18267(18) 0.0230(7) Uani 1 1 d . . . . .
H2 H 1.0112 0.2876 0.2349 0.028 Uiso 1 1 calc R U . . .
C3 C 1.03087(11) 0.28093(18) 0.13205(18) 0.0211(7) Uani 1 1 d . . . . .
C4 C 0.93035(12) 0.3468(2) 0.2316(2) 0.0304(8) Uani 1 1 d . . . . .
H4A H 0.9175 0.4024 0.2373 0.046 Uiso 1 1 calc R U . . .
H4B H 0.9496 0.3297 0.2809 0.046 Uiso 1 1 calc R U . . .
H4C H 0.9050 0.3067 0.2169 0.046 Uiso 1 1 calc R U . . .
C5 C 1.06474(12) 0.21073(19) 0.15923(19) 0.0272(8) Uani 1 1 d . . . . .
H5A H 1.0552 0.1605 0.1286 0.041 Uiso 1 1 calc R U . . .
H5B H 1.0650 0.1992 0.2141 0.041 Uiso 1 1 calc R U . . .
H5C H 1.0959 0.2272 0.1525 0.041 Uiso 1 1 calc R U . . .
C6 C 0.89514(10) 0.41594(19) 0.08698(18) 0.0205(7) Uani 1 1 d . . . . .
C7 C 0.88192(11) 0.49673(19) 0.10300(18) 0.0240(7) Uani 1 1 d . . . . .
C8 C 0.83530(11) 0.5182(2) 0.08121(19) 0.0270(8) Uani 1 1 d . . . . .
H8 H 0.8259 0.5733 0.0908 0.032 Uiso 1 1 calc R U . . .
C9 C 0.80239(12) 0.4619(2) 0.0461(2) 0.0299(8) Uani 1 1 d . . . . .
C10 C 0.81637(11) 0.3814(2) 0.03424(19) 0.0291(8) Uani 1 1 d . . . . .
H10 H 0.7937 0.3417 0.0117 0.035 Uiso 1 1 calc R U . . .
C11 C 0.86238(11) 0.35651(19) 0.05418(18) 0.0241(7) Uani 1 1 d . . . . .
C12 C 0.91628(12) 0.55881(19) 0.1437(2) 0.0292(8) Uani 1 1 d . . . . .
H12A H 0.9347 0.5330 0.1901 0.044 Uiso 1 1 calc R U . . .
H12B H 0.8997 0.6074 0.1588 0.044 Uiso 1 1 calc R U . . .
H12C H 0.9369 0.5766 0.1087 0.044 Uiso 1 1 calc R U . . .
C13 C 0.75205(12) 0.4877(3) 0.0245(2) 0.0426(10) Uani 1 1 d . . . . .
H13A H 0.7393 0.4960 0.0718 0.064 Uiso 1 1 calc R U . . .
H13B H 0.7344 0.4439 -0.0071 0.064 Uiso 1 1 calc R U . . .
H13C H 0.7497 0.5399 -0.0051 0.064 Uiso 1 1 calc R U . . .
C14 C 0.87531(12) 0.2670(2) 0.0420(2) 0.0322(8) Uani 1 1 d . . . . .
H14A H 0.8788 0.2367 0.0912 0.048 Uiso 1 1 calc R U . . .
H14B H 0.9047 0.2654 0.0229 0.048 Uiso 1 1 calc R U . . .
H14C H 0.8508 0.2407 0.0038 0.048 Uiso 1 1 calc R U . . .
C15 C 1.05577(11) 0.27431(17) 0.00925(18) 0.0200(7) Uani 1 1 d . . . . .
C16 C 1.03390(11) 0.21058(18) -0.03826(18) 0.0204(7) Uani 1 1 d . . . . .
C17 C 1.05829(11) 0.17305(19) -0.09023(18) 0.0239(7) Uani 1 1 d . . . . .
H17 H 1.0434 0.1310 -0.1242 0.029 Uiso 1 1 calc R U . . .
C18 C 1.10353(11) 0.19523(18) -0.09390(19) 0.0237(7) Uani 1 1 d . . . . .
C19 C 1.12449(11) 0.25727(18) -0.04406(19) 0.0240(7) Uani 1 1 d . . . . .
H19 H 1.1557 0.2725 -0.0452 0.029 Uiso 1 1 calc R U . . .
C20 C 1.10105(10) 0.29786(17) 0.00760(18) 0.0199(7) Uani 1 1 d . . . . .
C21 C 0.98578(11) 0.1816(2) -0.0336(2) 0.0282(8) Uani 1 1 d . . . . .
H21A H 0.9856 0.1583 0.0179 0.042 Uiso 1 1 calc R U . . .
H21B H 0.9760 0.1387 -0.0731 0.042 Uiso 1 1 calc R U . . .
H21C H 0.9643 0.2290 -0.0428 0.042 Uiso 1 1 calc R U . . .
C22 C 1.12956(12) 0.1534(2) -0.1497(2) 0.0324(8) Uani 1 1 d . . . . .
H22A H 1.1303 0.1904 -0.1940 0.049 Uiso 1 1 calc R U . . .
H22B H 1.1140 0.1011 -0.1681 0.049 Uiso 1 1 calc R U . . .
H22C H 1.1614 0.1414 -0.1234 0.049 Uiso 1 1 calc R U . . .
C23 C 1.12465(11) 0.36576(19) 0.06010(19) 0.0266(8) Uani 1 1 d . . . . .
H23A H 1.1078 0.4184 0.0481 0.040 Uiso 1 1 calc R U . . .
H23B H 1.1566 0.3725 0.0520 0.040 Uiso 1 1 calc R U . . .
H23C H 1.1249 0.3506 0.1143 0.040 Uiso 1 1 calc R U . . .
C24 C 1.05728(11) 0.56780(18) 0.14137(18) 0.0233(7) Uani 1 1 d . . . . .
C25 C 1.10357(12) 0.5984(2) 0.1231(2) 0.0376(9) Uani 1 1 d . . . . .
H25A H 1.1187 0.5528 0.1001 0.056 Uiso 1 1 calc R U . . .
H25B H 1.1237 0.6169 0.1711 0.056 Uiso 1 1 calc R U . . .
H25C H 1.0979 0.6451 0.0865 0.056 Uiso 1 1 calc R U . . .
C26 C 1.06551(13) 0.4953(2) 0.19850(19) 0.0354(9) Uani 1 1 d . . . . .
H26A H 1.0358 0.4766 0.2103 0.053 Uiso 1 1 calc R U . . .
H26B H 1.0858 0.5135 0.2464 0.053 Uiso 1 1 calc R U . . .
H26C H 1.0802 0.4491 0.1756 0.053 Uiso 1 1 calc R U . . .
C27 C 1.03358(12) 0.6384(2) 0.1762(2) 0.0323(8) Uani 1 1 d . . . . .
H27A H 1.0259 0.6831 0.1378 0.049 Uiso 1 1 calc R U . . .
H27B H 1.0545 0.6602 0.2220 0.049 Uiso 1 1 calc R U . . .
H27C H 1.0051 0.6177 0.1912 0.049 Uiso 1 1 calc R U . . .
C28 C 0.44663(11) 0.11629(19) 0.28972(18) 0.0239(7) Uani 1 1 d . . . . .
C29 C 0.40100(11) 0.11099(19) 0.30400(19) 0.0234(7) Uani 1 1 d . . . . .
H29 H 0.3781 0.1026 0.2587 0.028 Uiso 1 1 calc R U . . .
C30 C 0.38320(11) 0.11569(18) 0.37208(19) 0.0225(7) Uani 1 1 d . . . . .
C31 C 0.45172(12) 0.1313(2) 0.20716(19) 0.0313(8) Uani 1 1 d . . . . .
H31A H 0.4542 0.1914 0.1983 0.047 Uiso 1 1 calc R U . . .
H31B H 0.4245 0.1091 0.1720 0.047 Uiso 1 1 calc R U . . .
H31C H 0.4797 0.1032 0.1973 0.047 Uiso 1 1 calc R U . . .
C32 C 0.33156(11) 0.1298(2) 0.3639(2) 0.0277(8) Uani 1 1 d . . . . .
H32A H 0.3188 0.0902 0.3971 0.042 Uiso 1 1 calc R U . . .
H32B H 0.3165 0.1214 0.3098 0.042 Uiso 1 1 calc R U . . .
H32C H 0.3259 0.1870 0.3797 0.042 Uiso 1 1 calc R U . . .
C33 C 0.52852(11) 0.1370(2) 0.32577(19) 0.0270(8) Uani 1 1 d . . . . .
C34 C 0.54017(12) 0.2216(2) 0.33113(19) 0.0304(8) Uani 1 1 d . . . . .
C35 C 0.58266(12) 0.2453(2) 0.3133(2) 0.0366(9) Uani 1 1 d . . . . .
H35 H 0.5914 0.3025 0.3181 0.044 Uiso 1 1 calc R U . . .
C36 C 0.61262(12) 0.1889(3) 0.2891(2) 0.0403(10) Uani 1 1 d . . . . .
C37 C 0.59950(12) 0.1055(3) 0.2825(2) 0.0391(10) Uani 1 1 d . . . . .
H37 H 0.6196 0.0662 0.2652 0.047 Uiso 1 1 calc R U . . .
C38 C 0.55748(12) 0.0779(2) 0.3006(2) 0.0319(8) Uani 1 1 d . . . . .
C39 C 0.50750(12) 0.2860(2) 0.3515(2) 0.0363(9) Uani 1 1 d . . . . .
H39A H 0.4825 0.2956 0.3068 0.054 Uiso 1 1 calc R U . . .
H39B H 0.5244 0.3383 0.3654 0.054 Uiso 1 1 calc R U . . .
H39C H 0.4942 0.2665 0.3956 0.054 Uiso 1 1 calc R U . . .
C40 C 0.65853(13) 0.2167(3) 0.2694(3) 0.0550(12) Uani 1 1 d . . . . .
H40A H 0.6598 0.2778 0.2689 0.083 Uiso 1 1 calc R U . . .
H40B H 0.6613 0.1952 0.2181 0.083 Uiso 1 1 calc R U . . .
H40C H 0.6841 0.1951 0.3084 0.083 Uiso 1 1 calc R U . . .
C41 C 0.54413(12) -0.0120(2) 0.2919(2) 0.0375(9) Uani 1 1 d . . . . .
H41A H 0.5433 -0.0359 0.3431 0.056 Uiso 1 1 calc R U . . .
H41B H 0.5670 -0.0423 0.2682 0.056 Uiso 1 1 calc R U . . .
H41C H 0.5134 -0.0170 0.2588 0.056 Uiso 1 1 calc R U . . .
C42 C 0.38817(10) 0.13177(19) 0.50936(19) 0.0223(7) Uani 1 1 d . . . . .
C43 C 0.36974(10) 0.06979(19) 0.55105(19) 0.0221(7) Uani 1 1 d . . . . .
C44 C 0.35074(11) 0.0940(2) 0.6144(2) 0.0271(8) Uani 1 1 d . . . . .
H44 H 0.3381 0.0525 0.6432 0.033 Uiso 1 1 calc R U . . .
C45 C 0.34959(11) 0.1769(2) 0.6369(2) 0.0318(8) Uani 1 1 d . . . . .
C46 C 0.36647(11) 0.2365(2) 0.5927(2) 0.0305(8) Uani 1 1 d . . . . .
H46 H 0.3647 0.2936 0.6064 0.037 Uiso 1 1 calc R U . . .
C47 C 0.38600(10) 0.21613(19) 0.5287(2) 0.0249(7) Uani 1 1 d . . . . .
C48 C 0.37036(11) -0.02077(19) 0.5276(2) 0.0250(7) Uani 1 1 d . . . . .
H48A H 0.3554 -0.0267 0.4731 0.038 Uiso 1 1 calc R U . . .
H48B H 0.3535 -0.0542 0.5602 0.038 Uiso 1 1 calc R U . . .
H48C H 0.4026 -0.0402 0.5344 0.038 Uiso 1 1 calc R U . . .
C49 C 0.33175(13) 0.2000(2) 0.7097(2) 0.0432(10) Uani 1 1 d . . . . .
H49A H 0.3578 0.2029 0.7536 0.065 Uiso 1 1 calc R U . . .
H49B H 0.3096 0.1576 0.7201 0.065 Uiso 1 1 calc R U . . .
H49C H 0.3163 0.2544 0.7025 0.065 Uiso 1 1 calc R U . . .
C50 C 0.40424(12) 0.2830(2) 0.4823(2) 0.0341(9) Uani 1 1 d . . . . .
H50A H 0.4028 0.3371 0.5078 0.051 Uiso 1 1 calc R U . . .
H50B H 0.3853 0.2849 0.4300 0.051 Uiso 1 1 calc R U . . .
H50C H 0.4365 0.2704 0.4788 0.051 Uiso 1 1 calc R U . . .
C51 C 0.54442(10) 0.14100(18) 0.59160(18) 0.0201(7) Uani 1 1 d . . . . .
C52 C 0.50899(11) 0.1936(2) 0.6237(2) 0.0294(8) Uani 1 1 d . . . . .
H52A H 0.4863 0.2165 0.5806 0.044 Uiso 1 1 calc R U . . .
H52B H 0.5249 0.2394 0.6548 0.044 Uiso 1 1 calc R U . . .
H52C H 0.4930 0.1586 0.6563 0.044 Uiso 1 1 calc R U . . .
C53 C 0.56958(12) 0.1971(2) 0.54297(19) 0.0282(8) Uani 1 1 d . . . . .
H53A H 0.5927 0.1643 0.5221 0.042 Uiso 1 1 calc R U . . .
H53B H 0.5852 0.2423 0.5754 0.042 Uiso 1 1 calc R U . . .
H53C H 0.5471 0.2208 0.5001 0.042 Uiso 1 1 calc R U . . .
C55 C 0.73144(11) 0.43717(19) 0.39990(17) 0.0212(7) Uani 1 1 d . . . . .
C56 C 0.72920(11) 0.3555(2) 0.42606(18) 0.0238(7) Uani 1 1 d . . . . .
C57 C 0.69133(12) 0.3209(2) 0.45041(19) 0.0305(8) Uani 1 1 d . . . . .
C58 C 0.65263(12) 0.3693(2) 0.4496(2) 0.0341(9) Uani 1 1 d . . . . .
C59 C 0.65219(12) 0.4496(2) 0.4228(2) 0.0314(8) Uani 1 1 d . . . . .
C60 C 0.69077(11) 0.4813(2) 0.39796(18) 0.0245(7) Uani 1 1 d . . . . .
C61 C 0.77610(10) 0.56689(19) 0.34158(19) 0.0221(7) Uani 1 1 d . . . . .
C62 C 0.77386(11) 0.6278(2) 0.3963(2) 0.0267(8) Uani 1 1 d . . . . .
C63 C 0.77584(12) 0.7125(2) 0.3834(2) 0.0333(9) Uani 1 1 d . . . . .
C64 C 0.78205(12) 0.7405(2) 0.3117(2) 0.0362(9) Uani 1 1 d . . . . .
C65 C 0.78521(12) 0.6836(2) 0.2550(2) 0.0350(9) Uani 1 1 d . . . . .
C66 C 0.78217(11) 0.5991(2) 0.2703(2) 0.0276(8) Uani 1 1 d . . . . .
C67 C 0.77689(10) 0.40241(19) 0.29254(17) 0.0200(7) Uani 1 1 d . . . . .
C68 C 0.73838(11) 0.40159(19) 0.23268(19) 0.0223(7) Uani 1 1 d . . . . .
C69 C 0.73029(11) 0.3446(2) 0.17286(18) 0.0243(7) Uani 1 1 d . . . . .
C70 C 0.76263(11) 0.28284(19) 0.17000(18) 0.0243(7) Uani 1 1 d . . . . .
C71 C 0.80152(11) 0.28024(19) 0.22695(19) 0.0234(7) Uani 1 1 d . . . . .
C72 C 0.80780(11) 0.33827(19) 0.28591(18) 0.0228(7) Uani 1 1 d . . . . .
C73 C 0.82648(11) 0.46200(18) 0.43124(19) 0.0234(7) Uani 1 1 d . . . . .
C74 C 0.86806(11) 0.48493(19) 0.4099(2) 0.0271(8) Uani 1 1 d . . . . .
C75 C 0.91021(11) 0.48892(19) 0.4603(2) 0.0302(8) Uani 1 1 d . . . . .
C76 C 0.91244(12) 0.4688(2) 0.5369(2) 0.0316(9) Uani 1 1 d . . . . .
C77 C 0.87270(12) 0.44649(19) 0.5617(2) 0.0299(8) Uani 1 1 d . . . . .
C78 C 0.83085(11) 0.44481(19) 0.50921(19) 0.0257(8) Uani 1 1 d . . . . .
C79 C 0.7028(3) 0.6103(6) 0.6057(4) 0.175(5) Uani 1 1 d . . . . .
H79A H 0.6703 0.5998 0.6087 0.263 Uiso 1 1 calc R U . . .
H79B H 0.7052 0.6236 0.5520 0.263 Uiso 1 1 calc R U . . .
H79C H 0.7145 0.6573 0.6394 0.263 Uiso 1 1 calc R U . . .
C80 C 0.7295(2) 0.5383(4) 0.6300(3) 0.106(2) Uani 1 1 d . . . . .
H80A H 0.7621 0.5478 0.6247 0.127 Uiso 1 1 calc R U . . .
H80B H 0.7174 0.4904 0.5967 0.127 Uiso 1 1 calc R U . . .
C81 C 0.75894(18) 0.4591(3) 0.7396(3) 0.0695(14) Uani 1 1 d . . . . .
H81A H 0.7898 0.4742 0.7288 0.083 Uiso 1 1 calc R U . . .
H81B H 0.7495 0.4053 0.7137 0.083 Uiso 1 1 calc R U . . .
C82 C 0.76183(17) 0.4500(3) 0.8238(3) 0.0675(14) Uani 1 1 d . . . . .
H82A H 0.7736 0.5018 0.8498 0.101 Uiso 1 1 calc R U . . .
H82B H 0.7829 0.4040 0.8429 0.101 Uiso 1 1 calc R U . . .
H82C H 0.7309 0.4379 0.8347 0.101 Uiso 1 1 calc R U . . .
B1 B 0.77768(12) 0.4673(2) 0.3660(2) 0.0219(8) Uani 1 1 d . . . . .
N1 N 0.94360(9) 0.39217(14) 0.10345(14) 0.0193(6) Uani 1 1 d . . . . .
N2 N 1.02983(8) 0.31501(15) 0.06175(14) 0.0189(6) Uani 1 1 d . . . . .
N3 N 1.02802(8) 0.53700(15) 0.06801(14) 0.0190(6) Uani 1 1 d . . . . .
N4 N 0.48485(9) 0.11120(16) 0.34598(15) 0.0234(6) Uani 1 1 d . . . . .
N5 N 0.40938(8) 0.10924(15) 0.44389(15) 0.0201(6) Uani 1 1 d . . . . .
N6 N 0.52055(8) 0.07218(15) 0.54308(14) 0.0185(6) Uani 1 1 d . . . . .
F1 F 0.76612(6) 0.30440(11) 0.42815(10) 0.0277(4) Uani 1 1 d . . . . .
F2 F 0.69158(7) 0.24040(12) 0.47293(11) 0.0408(5) Uani 1 1 d . . . . .
F3 F 0.61531(7) 0.33839(15) 0.47451(13) 0.0509(6) Uani 1 1 d . . . . .
F4 F 0.61387(7) 0.49701(14) 0.41949(13) 0.0475(6) Uani 1 1 d . . . . .
F5 F 0.68549(6) 0.56025(11) 0.36973(11) 0.0303(4) Uani 1 1 d . . . . .
F6 F 0.76875(7) 0.60448(11) 0.46850(11) 0.0331(5) Uani 1 1 d . . . . .
F7 F 0.77081(7) 0.76779(12) 0.43876(13) 0.0441(6) Uani 1 1 d . . . . .
F8 F 0.78428(8) 0.82250(12) 0.29712(14) 0.0525(6) Uani 1 1 d . . . . .
F9 F 0.79078(8) 0.70915(13) 0.18395(13) 0.0525(6) Uani 1 1 d . . . . .
F10 F 0.78595(7) 0.54854(12) 0.21046(11) 0.0352(5) Uani 1 1 d . . . . .
F11 F 0.70484(6) 0.46039(11) 0.23218(10) 0.0263(4) Uani 1 1 d . . . . .
F12 F 0.69153(6) 0.34829(12) 0.11843(11) 0.0328(5) Uani 1 1 d . . . . .
F13 F 0.75613(7) 0.22599(11) 0.11263(11) 0.0347(5) Uani 1 1 d . . . . .
F14 F 0.83325(6) 0.21944(11) 0.22501(11) 0.0315(5) Uani 1 1 d . . . . .
F15 F 0.84667(6) 0.32760(11) 0.34037(10) 0.0285(4) Uani 1 1 d . . . . .
F16 F 0.86866(6) 0.50319(11) 0.33463(11) 0.0326(5) Uani 1 1 d . . . . .
F17 F 0.94867(6) 0.51266(11) 0.43465(13) 0.0399(5) Uani 1 1 d . . . . .
F18 F 0.95323(7) 0.47044(11) 0.58711(13) 0.0421(6) Uani 1 1 d . . . . .
F19 F 0.87398(7) 0.42582(12) 0.63644(11) 0.0409(5) Uani 1 1 d . . . . .
F20 F 0.79383(6) 0.42452(12) 0.54113(10) 0.0319(5) Uani 1 1 d . . . . .
Nb1 Nb 0.99435(2) 0.42998(2) 0.04095(2) 0.01561(8) Uani 1 1 d . . . . .
Nb2 Nb 0.47402(2) 0.05187(2) 0.44796(2) 0.01696(8) Uani 1 1 d . . . . .
O1 O 0.72768(14) 0.5190(2) 0.71104(19) 0.0875(12) Uani 1 1 d . . . . .
C83 C 0.6050(5) 0.5011(8) 0.6078(7) 0.103(4) Uani 0.5 1 d . . P B .
H83A H 0.6015 0.5451 0.6451 0.155 Uiso 0.5 1 calc R U P . .
H83B H 0.6176 0.5251 0.5647 0.155 Uiso 0.5 1 calc R U P . .
H83C H 0.6263 0.4581 0.6335 0.155 Uiso 0.5 1 calc R U P . .
C84 C 0.5495(3) 0.4551(5) 0.5713(5) 0.151(4) Uani 1 1 d . . . . .
H84A H 0.5531 0.4031 0.5426 0.181 Uiso 1 1 calc R U . A 1
H84B H 0.5332 0.4417 0.6145 0.181 Uiso 1 1 calc R U . A 1
O2 O 0.5242(2) 0.5149(3) 0.5214(5) 0.149(4) Uani 0.65(4) 1 d . . P B 1
C84A C 0.5242(2) 0.5149(3) 0.5214(5) 0.149(4) Uani 0.35(4) 1 d . . P B 2
H84C H 0.5428 0.5313 0.4822 0.179 Uiso 0.35(4) 1 calc R U P B 2
H84D H 0.5200 0.5652 0.5521 0.179 Uiso 0.35(4) 1 calc R U P B 2
C54 C 0.57938(11) 0.1028(2) 0.65769(19) 0.0270(8) Uani 1 1 d . . . . .
H54A H 0.5629 0.0689 0.6904 0.040 Uiso 1 1 calc R U . . .
H54B H 0.5965 0.1474 0.6889 0.040 Uiso 1 1 calc R U . . .
H54C H 0.6012 0.0675 0.6362 0.040 Uiso 1 1 calc R U . . .

loop_
_atom_site_aniso_label
_atom_site_aniso_U_11
_atom_site_aniso_U_22
_atom_site_aniso_U_33
_atom_site_aniso_U_23
_atom_site_aniso_U_13
_atom_site_aniso_U_12
C1 0.0287(18) 0.0130(15) 0.0194(17) 0.0000(13) 0.0030(14) -0.0054(13)
C2 0.0294(19) 0.0169(16) 0.0204(17) 0.0019(13) -0.0011(14) -0.0007(14)
C3 0.0247(17) 0.0134(15) 0.0224(18) 0.0018(13) -0.0032(14) -0.0012(13)
C4 0.039(2) 0.0247(18) 0.030(2) 0.0062(15) 0.0122(17) 0.0030(16)
C5 0.035(2) 0.0211(17) 0.0243(18) 0.0069(14) 0.0019(15) 0.0077(15)
C6 0.0207(17) 0.0221(17) 0.0209(17) 0.0055(13) 0.0096(14) 0.0012(14)
C7 0.0276(19) 0.0241(18) 0.0226(18) 0.0061(14) 0.0105(15) -0.0006(14)
C8 0.0301(19) 0.0257(18) 0.0277(19) 0.0038(15) 0.0118(15) 0.0069(15)
C9 0.0257(19) 0.040(2) 0.0261(19) 0.0064(16) 0.0097(15) 0.0026(16)
C10 0.0260(19) 0.036(2) 0.0256(19) -0.0028(15) 0.0060(15) -0.0075(16)
C11 0.0264(19) 0.0250(17) 0.0211(18) -0.0002(14) 0.0054(14) -0.0039(14)
C12 0.033(2) 0.0201(17) 0.035(2) 0.0012(15) 0.0066(16) 0.0031(15)
C13 0.027(2) 0.060(3) 0.041(2) 0.002(2) 0.0092(18) 0.0090(19)
C14 0.036(2) 0.0257(18) 0.035(2) -0.0040(15) 0.0071(17) -0.0052(16)
C15 0.0257(18) 0.0117(15) 0.0209(17) 0.0022(13) -0.0003(14) 0.0038(13)
C16 0.0228(17) 0.0125(15) 0.0243(17) 0.0059(13) -0.0002(14) 0.0003(13)
C17 0.0331(19) 0.0145(16) 0.0215(18) 0.0018(13) -0.0016(15) 0.0016(14)
C18 0.0297(19) 0.0159(16) 0.0252(18) 0.0053(13) 0.0044(15) 0.0037(14)
C19 0.0259(18) 0.0156(16) 0.0293(19) 0.0031(14) 0.0026(15) 0.0029(14)
C20 0.0227(17) 0.0121(15) 0.0227(17) 0.0013(13) -0.0013(14) 0.0025(13)
C21 0.0317(19) 0.0202(17) 0.032(2) -0.0010(14) 0.0031(15) -0.0050(15)
C22 0.040(2) 0.0235(18) 0.034(2) -0.0069(15) 0.0082(17) 0.0024(16)
C23 0.0237(18) 0.0244(17) 0.0307(19) -0.0064(15) 0.0028(15) -0.0013(14)
C24 0.0316(19) 0.0153(16) 0.0182(17) -0.0032(13) -0.0082(14) -0.0016(14)
C25 0.035(2) 0.040(2) 0.035(2) -0.0150(17) -0.0013(17) -0.0113(17)
C26 0.055(2) 0.0227(18) 0.0218(19) -0.0023(15) -0.0097(17) -0.0024(17)
C27 0.039(2) 0.0251(18) 0.030(2) -0.0079(15) -0.0029(16) -0.0018(16)
C28 0.0238(18) 0.0233(17) 0.0228(18) 0.0060(14) -0.0003(14) -0.0010(14)
C29 0.0223(17) 0.0231(17) 0.0223(18) 0.0028(14) -0.0024(14) -0.0031(14)
C30 0.0197(17) 0.0147(16) 0.0309(19) 0.0034(13) -0.0010(15) -0.0025(13)
C31 0.0262(19) 0.044(2) 0.0226(19) 0.0090(16) 0.0019(15) -0.0017(16)
C32 0.0211(18) 0.0253(18) 0.034(2) 0.0049(15) -0.0017(15) -0.0012(14)
C33 0.0165(17) 0.043(2) 0.0199(18) 0.0132(15) -0.0010(14) -0.0055(15)
C34 0.0273(19) 0.042(2) 0.0200(18) 0.0121(15) -0.0004(15) -0.0100(16)
C35 0.030(2) 0.051(2) 0.025(2) 0.0183(17) -0.0055(16) -0.0165(18)
C36 0.023(2) 0.065(3) 0.030(2) 0.0258(19) -0.0034(16) -0.0098(19)
C37 0.0230(19) 0.061(3) 0.033(2) 0.0216(19) 0.0043(16) 0.0043(18)
C38 0.0236(19) 0.045(2) 0.0269(19) 0.0144(16) 0.0028(15) 0.0013(17)
C39 0.038(2) 0.039(2) 0.030(2) 0.0086(17) -0.0006(17) -0.0108(17)
C40 0.029(2) 0.083(3) 0.052(3) 0.033(2) 0.008(2) -0.009(2)
C41 0.028(2) 0.046(2) 0.041(2) 0.0101(18) 0.0128(17) 0.0063(17)
C42 0.0128(16) 0.0269(18) 0.0269(18) -0.0022(14) 0.0029(14) 0.0016(13)
C43 0.0133(16) 0.0255(17) 0.0263(18) -0.0031(14) 0.0002(14) -0.0001(13)
C44 0.0172(17) 0.0336(19) 0.030(2) -0.0018(15) 0.0042(15) -0.0002(14)
C45 0.0191(18) 0.040(2) 0.036(2) -0.0119(17) 0.0057(15) 0.0008(16)
C46 0.0199(18) 0.0245(18) 0.046(2) -0.0115(16) 0.0029(16) -0.0015(15)
C47 0.0139(16) 0.0237(17) 0.034(2) -0.0029(15) -0.0023(14) 0.0011(13)
C48 0.0228(18) 0.0241(17) 0.0303(19) 0.0009(14) 0.0103(15) -0.0005(14)
C49 0.034(2) 0.052(2) 0.048(3) -0.019(2) 0.0185(19) 0.0010(19)
C50 0.031(2) 0.0200(18) 0.050(2) -0.0007(16) 0.0056(18) 0.0007(15)
C51 0.0212(17) 0.0176(16) 0.0212(17) -0.0037(13) 0.0032(14) -0.0014(13)
C52 0.0271(19) 0.0279(18) 0.033(2) -0.0087(15) 0.0055(16) 0.0040(15)
C53 0.035(2) 0.0237(18) 0.0259(19) -0.0049(14) 0.0050(16) -0.0058(15)
C55 0.0218(17) 0.0262(17) 0.0147(16) -0.0004(13) 0.0008(13) -0.0036(14)
C56 0.0251(18) 0.0289(18) 0.0162(17) 0.0017(14) 0.0010(14) -0.0014(15)
C57 0.036(2) 0.035(2) 0.0183(18) 0.0080(15) -0.0013(15) -0.0137(17)
C58 0.029(2) 0.049(2) 0.025(2) 0.0026(17) 0.0080(16) -0.0118(18)
C59 0.0231(19) 0.043(2) 0.028(2) 0.0013(16) 0.0065(15) 0.0035(16)
C60 0.0249(18) 0.0277(18) 0.0209(18) 0.0017(14) 0.0043(14) -0.0019(15)
C61 0.0157(16) 0.0231(17) 0.0262(18) 0.0041(14) 0.0003(14) -0.0006(13)
C62 0.0221(18) 0.0281(19) 0.028(2) 0.0058(15) 0.0002(15) 0.0015(14)
C63 0.0253(19) 0.0255(19) 0.044(2) -0.0089(17) -0.0063(17) -0.0010(15)
C64 0.030(2) 0.0218(19) 0.052(3) 0.0102(18) -0.0065(18) -0.0044(15)
C65 0.029(2) 0.035(2) 0.039(2) 0.0131(18) 0.0018(17) -0.0090(16)
C66 0.0223(18) 0.0274(18) 0.032(2) 0.0039(15) 0.0017(15) -0.0057(15)
C67 0.0204(17) 0.0221(16) 0.0186(17) 0.0064(13) 0.0070(14) -0.0044(13)
C68 0.0216(17) 0.0206(16) 0.0259(18) 0.0062(14) 0.0074(14) 0.0011(14)
C69 0.0244(18) 0.0293(18) 0.0180(17) 0.0023(14) 0.0004(14) -0.0058(15)
C70 0.0312(19) 0.0235(17) 0.0186(17) -0.0023(14) 0.0060(15) -0.0049(15)
C71 0.0262(18) 0.0213(17) 0.0238(18) 0.0041(14) 0.0077(15) 0.0009(14)
C72 0.0237(18) 0.0246(17) 0.0195(17) 0.0076(14) 0.0025(14) -0.0026(14)
C73 0.0246(18) 0.0134(15) 0.0312(19) -0.0027(14) 0.0028(15) 0.0018(13)
C74 0.0279(19) 0.0165(16) 0.036(2) 0.0019(15) 0.0035(16) 0.0022(14)
C75 0.0198(19) 0.0139(16) 0.055(3) -0.0044(16) 0.0020(17) 0.0003(14)
C76 0.024(2) 0.0177(17) 0.045(2) -0.0078(16) -0.0134(17) 0.0028(14)
C77 0.039(2) 0.0184(17) 0.027(2) -0.0053(14) -0.0080(16) 0.0009(15)
C78 0.0262(18) 0.0214(17) 0.0278(19) -0.0032(14) 0.0005(15) -0.0015(14)
C79 0.196(8) 0.275(11) 0.062(4) 0.045(6) 0.042(5) 0.174(9)
C80 0.128(6) 0.131(6) 0.053(4) -0.018(4) 0.004(4) 0.059(5)
C81 0.070(3) 0.068(3) 0.075(4) 0.006(3) 0.025(3) 0.018(3)
C82 0.056(3) 0.080(4) 0.066(3) 0.019(3) 0.008(3) 0.009(3)
B1 0.0202(19) 0.0197(19) 0.026(2) 0.0042(15) 0.0040(16) 0.0002(15)
N1 0.0232(14) 0.0123(12) 0.0227(15) 0.0013(11) 0.0050(12) -0.0023(11)
N2 0.0196(14) 0.0156(13) 0.0198(14) 0.0013(11) -0.0010(11) 0.0002(11)
N3 0.0225(14) 0.0158(13) 0.0165(14) 0.0000(10) -0.0021(11) -0.0001(11)
N4 0.0197(14) 0.0255(14) 0.0245(15) 0.0062(12) 0.0024(12) -0.0031(12)
N5 0.0176(14) 0.0188(13) 0.0231(15) 0.0023(11) 0.0021(12) -0.0017(11)
N6 0.0155(13) 0.0217(13) 0.0190(14) -0.0013(11) 0.0054(11) -0.0027(11)
F1 0.0305(11) 0.0236(10) 0.0271(11) 0.0033(8) 0.0009(8) -0.0008(8)
F2 0.0490(13) 0.0373(12) 0.0334(12) 0.0136(9) 0.0007(10) -0.0196(10)
F3 0.0354(12) 0.0728(16) 0.0479(14) 0.0135(12) 0.0164(11) -0.0211(11)
F4 0.0254(11) 0.0665(15) 0.0541(15) 0.0094(12) 0.0165(10) 0.0066(11)
F5 0.0253(10) 0.0294(11) 0.0364(11) 0.0040(9) 0.0061(9) 0.0041(8)
F6 0.0375(11) 0.0294(10) 0.0307(11) -0.0065(9) 0.0022(9) 0.0026(9)
F7 0.0436(13) 0.0263(11) 0.0559(14) -0.0116(10) -0.0077(11) 0.0029(9)
F8 0.0559(14) 0.0215(11) 0.0719(17) 0.0128(11) -0.0096(12) -0.0100(10)
F9 0.0661(16) 0.0428(13) 0.0493(15) 0.0220(11) 0.0120(12) -0.0147(11)
F10 0.0464(12) 0.0334(11) 0.0297(11) 0.0053(9) 0.0170(10) -0.0045(9)
F11 0.0246(10) 0.0281(10) 0.0246(10) 0.0009(8) 0.0004(8) 0.0047(8)
F12 0.0291(11) 0.0396(11) 0.0257(11) -0.0017(9) -0.0049(9) 0.0014(9)
F13 0.0435(12) 0.0317(11) 0.0279(11) -0.0073(9) 0.0036(9) 0.0008(9)
F14 0.0355(11) 0.0253(10) 0.0332(11) -0.0005(8) 0.0050(9) 0.0067(9)
F15 0.0256(10) 0.0280(10) 0.0287(11) -0.0011(8) -0.0031(8) 0.0053(8)
F16 0.0263(10) 0.0318(11) 0.0405(12) 0.0081(9) 0.0083(9) 0.0016(8)
F17 0.0206(11) 0.0256(10) 0.0717(16) 0.0042(10) 0.0036(10) -0.0023(8)
F18 0.0303(11) 0.0264(11) 0.0592(15) -0.0105(10) -0.0184(10) 0.0029(9)
F19 0.0500(13) 0.0393(12) 0.0259(11) -0.0055(9) -0.0125(10) -0.0011(10)
F20 0.0321(11) 0.0425(12) 0.0196(10) 0.0005(8) 0.0008(8) -0.0049(9)
Nb1 0.01855(15) 0.01179(14) 0.01552(15) 0.00105(11) 0.00069(11) -0.00023(11)
Nb2 0.01521(15) 0.01810(15) 0.01703(15) 0.00206(11) 0.00158(11) -0.00084(11)
O1 0.125(3) 0.086(3) 0.043(2) -0.0142(18) -0.006(2) 0.058(2)
C83 0.121(11) 0.120(11) 0.076(9) 0.047(8) 0.038(8) -0.013(9)
C84 0.234(11) 0.107(6) 0.151(8) 0.059(6) 0.140(8) 0.062(7)
O2 0.177(7) 0.067(4) 0.251(9) -0.031(4) 0.164(7) -0.028(4)
C84A 0.177(7) 0.067(4) 0.251(9) -0.031(4) 0.164(7) -0.028(4)
C54 0.0281(19) 0.0258(18) 0.0247(19) -0.0030(14) -0.0012(15) -0.0029(15)

loop_
_atom_type_symbol
_atom_type_description
_atom_type_scat_dispersion_real
_atom_type_scat_dispersion_imag
_atom_type_scat_source
C C 0.0033 0.0016 'International Tables Vol C Tables 4.2.6.8 and 6.1.1.4'
H H 0.0000 0.0000 'International Tables Vol C Tables 4.2.6.8 and 6.1.1.4'
B B 0.0013 0.0007 'International Tables Vol C Tables 4.2.6.8 and 6.1.1.4'
N N 0.0061 0.0033 'International Tables Vol C Tables 4.2.6.8 and 6.1.1.4'
F F 0.0171 0.0103 'International Tables Vol C Tables 4.2.6.8 and 6.1.1.4'
Nb Nb -2.0727 0.6215 'International Tables Vol C Tables 4.2.6.8 and 6.1.1.4'
O O 0.0106 0.0060 'International Tables Vol C Tables 4.2.6.8 and 6.1.1.4'

loop_
_geom_angle_atom_site_label_1
_geom_angle_atom_site_label_2
_geom_angle_atom_site_label_3
_geom_angle
_geom_angle_site_symmetry_1
_geom_angle_site_symmetry_3
N1 C1 C2 123.8(3) . .
N1 C1 C4 118.4(3) . .
C2 C1 C4 117.7(3) . .
C1 C2 C3 131.2(3) . .
C1 C2 H2 114.4 . .
C3 C2 H2 114.4 . .
N2 C3 C2 123.9(3) . .
N2 C3 C5 119.4(3) . .
C2 C3 C5 116.7(3) . .
C1 C4 H4A 109.5 . .
C1 C4 H4B 109.5 . .
H4A C4 H4B 109.5 . .
C1 C4 H4C 109.5 . .
H4A C4 H4C 109.5 . .
H4B C4 H4C 109.5 . .
C3 C5 H5A 109.5 . .
C3 C5 H5B 109.5 . .
H5A C5 H5B 109.5 . .
C3 C5 H5C 109.5 . .
H5A C5 H5C 109.5 . .
H5B C5 H5C 109.5 . .
C7 C6 C11 121.3(3) . .
C7 C6 N1 120.2(3) . .
C11 C6 N1 118.5(3) . .
C8 C7 C6 118.0(3) . .
C8 C7 C12 120.3(3) . .
C6 C7 C12 121.6(3) . .
C9 C8 C7 122.0(3) . .
C9 C8 H8 119.0 . .
C7 C8 H8 119.0 . .
C8 C9 C10 118.4(3) . .
C8 C9 C13 120.2(3) . .
C10 C9 C13 121.4(3) . .
C9 C10 C11 122.1(3) . .
C9 C10 H10 118.9 . .
C11 C10 H10 118.9 . .
C10 C11 C6 118.0(3) . .
C10 C11 C14 119.7(3) . .
C6 C11 C14 122.3(3) . .
C7 C12 H12A 109.5 . .
C7 C12 H12B 109.5 . .
H12A C12 H12B 109.5 . .
C7 C12 H12C 109.5 . .
H12A C12 H12C 109.5 . .
H12B C12 H12C 109.5 . .
C9 C13 H13A 109.5 . .
C9 C13 H13B 109.5 . .
H13A C13 H13B 109.5 . .
C9 C13 H13C 109.5 . .
H13A C13 H13C 109.5 . .
H13B C13 H13C 109.5 . .
C11 C14 H14A 109.5 . .
C11 C14 H14B 109.5 . .
H14A C14 H14B 109.5 . .
C11 C14 H14C 109.5 . .
H14A C14 H14C 109.5 . .
H14B C14 H14C 109.5 . .
C20 C15 C16 121.5(3) . .
C20 C15 N2 120.5(3) . .
C16 C15 N2 118.1(3) . .
C17 C16 C15 118.1(3) . .
C17 C16 C21 120.2(3) . .
C15 C16 C21 121.7(3) . .
C18 C17 C16 122.1(3) . .
C18 C17 H17 119.0 . .
C16 C17 H17 119.0 . .
C17 C18 C19 118.0(3) . .
C17 C18 C22 121.4(3) . .
C19 C18 C22 120.6(3) . .
C18 C19 C20 121.9(3) . .
C18 C19 H19 119.0 . .
C20 C19 H19 119.0 . .
C15 C20 C19 118.4(3) . .
C15 C20 C23 121.1(3) . .
C19 C20 C23 120.5(3) . .
C16 C21 H21A 109.5 . .
C16 C21 H21B 109.5 . .
H21A C21 H21B 109.5 . .
C16 C21 H21C 109.5 . .
H21A C21 H21C 109.5 . .
H21B C21 H21C 109.5 . .
C18 C22 H22A 109.5 . .
C18 C22 H22B 109.5 . .
H22A C22 H22B 109.5 . .
C18 C22 H22C 109.5 . .
H22A C22 H22C 109.5 . .
H22B C22 H22C 109.5 . .
C20 C23 H23A 109.5 . .
C20 C23 H23B 109.5 . .
H23A C23 H23B 109.5 . .
C20 C23 H23C 109.5 . .
H23A C23 H23C 109.5 . .
H23B C23 H23C 109.5 . .
N3 C24 C27 111.2(3) . .
N3 C24 C26 108.1(2) . .
C27 C24 C26 109.4(3) . .
N3 C24 C25 108.4(3) . .
C27 C24 C25 109.6(3) . .
C26 C24 C25 110.1(3) . .
C24 C25 H25A 109.5 . .
C24 C25 H25B 109.5 . .
H25A C25 H25B 109.5 . .
C24 C25 H25C 109.5 . .
H25A C25 H25C 109.5 . .
H25B C25 H25C 109.5 . .
C24 C26 H26A 109.5 . .
C24 C26 H26B 109.5 . .
H26A C26 H26B 109.5 . .
C24 C26 H26C 109.5 . .
H26A C26 H26C 109.5 . .
H26B C26 H26C 109.5 . .
C24 C27 H27A 109.5 . .
C24 C27 H27B 109.5 . .
H27A C27 H27B 109.5 . .
C24 C27 H27C 109.5 . .
H27A C27 H27C 109.5 . .
H27B C27 H27C 109.5 . .
N4 C28 C29 123.5(3) . .
N4 C28 C31 119.8(3) . .
C29 C28 C31 116.7(3) . .
C30 C29 C28 132.0(3) . .
C30 C29 H29 114.0 . .
C28 C29 H29 114.0 . .
N5 C30 C29 123.9(3) . .
N5 C30 C32 119.0(3) . .
C29 C30 C32 117.1(3) . .
C28 C31 H31A 109.5 . .
C28 C31 H31B 109.5 . .
H31A C31 H31B 109.5 . .
C28 C31 H31C 109.5 . .
H31A C31 H31C 109.5 . .
H31B C31 H31C 109.5 . .
C30 C32 H32A 109.5 . .
C30 C32 H32B 109.5 . .
H32A C32 H32B 109.5 . .
C30 C32 H32C 109.5 . .
H32A C32 H32C 109.5 . .
H32B C32 H32C 109.5 . .
C34 C33 C38 121.6(3) . .
C34 C33 N4 118.4(3) . .
C38 C33 N4 120.0(3) . .
C35 C34 C33 117.9(3) . .
C35 C34 C39 120.3(3) . .
C33 C34 C39 121.8(3) . .
C36 C35 C34 122.5(4) . .
C36 C35 H35 118.8 . .
C34 C35 H35 118.8 . .
C35 C36 C37 118.2(3) . .
C35 C36 C40 121.3(4) . .
C37 C36 C40 120.5(4) . .
C36 C37 C38 121.8(4) . .
C36 C37 H37 119.1 . .
C38 C37 H37 119.1 . .
C33 C38 C37 118.0(3) . .
C33 C38 C41 121.5(3) . .
C37 C38 C41 120.4(3) . .
C34 C39 H39A 109.5 . .
C34 C39 H39B 109.5 . .
H39A C39 H39B 109.5 . .
C34 C39 H39C 109.5 . .
H39A C39 H39C 109.5 . .
H39B C39 H39C 109.5 . .
C36 C40 H40A 109.5 . .
C36 C40 H40B 109.5 . .
H40A C40 H40B 109.5 . .
C36 C40 H40C 109.5 . .
H40A C40 H40C 109.5 . .
H40B C40 H40C 109.5 . .
C38 C41 H41A 109.5 . .
C38 C41 H41B 109.5 . .
H41A C41 H41B 109.5 . .
C38 C41 H41C 109.5 . .
H41A C41 H41C 109.5 . .
H41B C41 H41C 109.5 . .
C47 C42 C43 121.3(3) . .
C47 C42 N5 118.6(3) . .
C43 C42 N5 120.1(3) . .
C44 C43 C42 118.1(3) . .
C44 C43 C48 120.9(3) . .
C42 C43 C48 120.9(3) . .
C45 C44 C43 122.0(3) . .
C45 C44 H44 119.0 . .
C43 C44 H44 119.0 . .
C46 C45 C44 118.2(3) . .
C46 C45 C49 121.4(3) . .
C44 C45 C49 120.3(3) . .
C45 C46 C47 122.4(3) . .
C45 C46 H46 118.8 . .
C47 C46 H46 118.8 . .
C46 C47 C42 117.9(3) . .
C46 C47 C50 120.8(3) . .
C42 C47 C50 121.4(3) . .
C43 C48 H48A 109.5 . .
C43 C48 H48B 109.5 . .
H48A C48 H48B 109.5 . .
C43 C48 H48C 109.5 . .
H48A C48 H48C 109.5 . .
H48B C48 H48C 109.5 . .
C45 C49 H49A 109.5 . .
C45 C49 H49B 109.5 . .
H49A C49 H49B 109.5 . .
C45 C49 H49C 109.5 . .
H49A C49 H49C 109.5 . .
H49B C49 H49C 109.5 . .
C47 C50 H50A 109.5 . .
C47 C50 H50B 109.5 . .
H50A C50 H50B 109.5 . .
C47 C50 H50C 109.5 . .
H50A C50 H50C 109.5 . .
H50B C50 H50C 109.5 . .
N6 C51 C53 110.1(2) . .
N6 C51 C52 109.9(2) . .
C53 C51 C52 108.4(3) . .
N6 C51 C54 108.4(2) . .
C53 C51 C54 109.6(3) . .
C52 C51 C54 110.4(3) . .
C51 C52 H52A 109.5 . .
C51 C52 H52B 109.5 . .
H52A C52 H52B 109.5 . .
C51 C52 H52C 109.5 . .
H52A C52 H52C 109.5 . .
H52B C52 H52C 109.5 . .
C51 C53 H53A 109.5 . .
C51 C53 H53B 109.5 . .
H53A C53 H53B 109.5 . .
C51 C53 H53C 109.5 . .
H53A C53 H53C 109.5 . .
H53B C53 H53C 109.5 . .
C60 C55 C56 113.3(3) . .
C60 C55 B1 127.2(3) . .
C56 C55 B1 119.1(3) . .
F1 C56 C57 115.8(3) . .
F1 C56 C55 119.4(3) . .
C57 C56 C55 124.8(3) . .
F2 C57 C58 120.2(3) . .
F2 C57 C56 121.0(3) . .
C58 C57 C56 118.8(3) . .
F3 C58 C59 120.1(3) . .
F3 C58 C57 120.6(3) . .
C59 C58 C57 119.3(3) . .
F4 C59 C58 119.9(3) . .
F4 C59 C60 120.2(3) . .
C58 C59 C60 119.9(3) . .
F5 C60 C55 121.7(3) . .
F5 C60 C59 114.4(3) . .
C55 C60 C59 123.8(3) . .
C62 C61 C66 113.1(3) . .
C62 C61 B1 120.4(3) . .
C66 C61 B1 126.1(3) . .
F6 C62 C61 118.9(3) . .
F6 C62 C63 116.1(3) . .
C61 C62 C63 125.0(3) . .
F7 C63 C64 119.8(3) . .
F7 C63 C62 121.1(3) . .
C64 C63 C62 119.1(3) . .
F8 C64 C65 120.2(3) . .
F8 C64 C63 120.7(3) . .
C65 C64 C63 119.1(3) . .
F9 C65 C64 120.4(3) . .
F9 C65 C66 119.9(3) . .
C64 C65 C66 119.7(3) . .
F10 C66 C65 114.7(3) . .
F10 C66 C61 121.2(3) . .
C65 C66 C61 124.0(3) . .
C72 C67 C68 112.3(3) . .
C72 C67 B1 128.0(3) . .
C68 C67 B1 119.1(3) . .
F11 C68 C69 115.6(3) . .
F11 C68 C67 118.8(3) . .
C69 C68 C67 125.6(3) . .
F12 C69 C68 121.1(3) . .
F12 C69 C70 120.1(3) . .
C68 C69 C70 118.8(3) . .
F13 C70 C71 120.5(3) . .
F13 C70 C69 120.8(3) . .
C71 C70 C69 118.7(3) . .
F14 C71 C70 119.1(3) . .
F14 C71 C72 120.6(3) . .
C70 C71 C72 120.3(3) . .
F15 C72 C71 114.9(3) . .
F15 C72 C67 120.7(3) . .
C71 C72 C67 124.3(3) . .
C78 C73 C74 113.3(3) . .
C78 C73 B1 127.1(3) . .
C74 C73 B1 119.2(3) . .
F16 C74 C75 116.2(3) . .
F16 C74 C73 119.3(3) . .
C75 C74 C73 124.4(3) . .
F17 C75 C76 120.3(3) . .
F17 C75 C74 120.3(3) . .
C76 C75 C74 119.4(3) . .
F18 C76 C77 120.2(3) . .
F18 C76 C75 120.7(3) . .
C77 C76 C75 119.1(3) . .
F19 C77 C76 120.3(3) . .
F19 C77 C78 120.1(3) . .
C76 C77 C78 119.6(3) . .
F20 C78 C73 121.8(3) . .
F20 C78 C77 114.1(3) . .
C73 C78 C77 124.1(3) . .
C80 C79 H79A 109.5 . .
C80 C79 H79B 109.5 . .
H79A C79 H79B 109.5 . .
C80 C79 H79C 109.5 . .
H79A C79 H79C 109.5 . .
H79B C79 H79C 109.5 . .
C79 C80 O1 110.3(5) . .
C79 C80 H80A 109.6 . .
O1 C80 H80A 109.6 . .
C79 C80 H80B 109.6 . .
O1 C80 H80B 109.6 . .
H80A C80 H80B 108.1 . .
O1 C81 C82 110.5(4) . .
O1 C81 H81A 109.5 . .
C82 C81 H81A 109.5 . .
O1 C81 H81B 109.5 . .
C82 C81 H81B 109.5 . .
H81A C81 H81B 108.1 . .
C81 C82 H82A 109.5 . .
C81 C82 H82B 109.5 . .
H82A C82 H82B 109.5 . .
C81 C82 H82C 109.5 . .
H82A C82 H82C 109.5 . .
H82B C82 H82C 109.5 . .
C55 B1 C61 113.0(3) . .
C55 B1 C67 101.8(2) . .
C61 B1 C67 114.2(3) . .
C55 B1 C73 113.4(3) . .
C61 B1 C73 102.0(2) . .
C67 B1 C73 113.0(3) . .
C1 N1 C6 118.5(2) . .
C1 N1 Nb1 115.3(2) . .
C6 N1 Nb1 125.85(19) . .
C3 N2 C15 118.3(2) . .
C3 N2 Nb1 116.0(2) . .
C15 N2 Nb1 125.47(18) . .
C24 N3 Nb1 141.34(19) . 3_765
C24 N3 Nb1 132.11(19) . .
Nb1 N3 Nb1 86.52(9) 3_765 .
C28 N4 C33 117.0(3) . .
C28 N4 Nb2 114.4(2) . .
C33 N4 Nb2 128.09(19) . .
C30 N5 C42 117.8(2) . .
C30 N5 Nb2 114.7(2) . .
C42 N5 Nb2 126.92(19) . .
C51 N6 Nb2 141.6(2) . .
C51 N6 Nb2 132.14(19) . 3_656
Nb2 N6 Nb2 86.28(10) . 3_656
N3 Nb1 N3 93.48(9) 3_765 .
N3 Nb1 N1 116.36(10) 3_765 .
N3 Nb1 N1 119.53(10) . .
N3 Nb1 N2 117.70(10) 3_765 .
N3 Nb1 N2 120.21(9) . .
N1 Nb1 N2 91.84(9) . .
N3 Nb1 Nb1 47.00(7) 3_765 3_765
N3 Nb1 Nb1 46.48(7) . 3_765
N1 Nb1 Nb1 133.13(7) . 3_765
N2 Nb1 Nb1 134.95(7) . 3_765
N6 Nb2 N6 93.73(9) . 3_656
N6 Nb2 N5 115.74(10) . .
N6 Nb2 N5 119.84(9) 3_656 .
N6 Nb2 N4 117.04(10) . .
N6 Nb2 N4 119.63(10) 3_656 .
N5 Nb2 N4 92.95(10) . .
N6 Nb2 Nb2 47.20(7) . 3_656
N6 Nb2 Nb2 46.53(7) 3_656 3_656
N5 Nb2 Nb2 132.98(7) . 3_656
N4 Nb2 Nb2 133.96(7) . 3_656
C81 O1 C80 111.3(4) . .
C84 C83 H83A 109.5 . .
C84 C83 H83B 109.5 . .
H83A C83 H83B 109.5 . .
C84 C83 H83C 109.5 . .
H83A C83 H83C 109.5 . .
H83B C83 H83C 109.5 . .
O2 C84 C83 106.2(7) . .
O2 C84 H84A 110.5 . .
C83 C84 H84A 110.5 . .
O2 C84 H84B 110.5 . .
C83 C84 H84B 110.5 . .
H84A C84 H84B 108.7 . .
C84 O2 O2 114.8(7) . 3_666
C51 C54 H54A 109.5 . .
C51 C54 H54B 109.5 . .
H54A C54 H54B 109.5 . .
C51 C54 H54C 109.5 . .
H54A C54 H54C 109.5 . .
H54B C54 H54C 109.5 . .

loop_
_geom_bond_atom_site_label_1
_geom_bond_atom_site_label_2
_geom_bond_distance
_geom_bond_site_symmetry_2
C1 N1 1.354(4) .
C1 C2 1.390(4) .
C1 C4 1.509(4) .
C2 C3 1.408(4) .
C2 H2 0.9500 .
C3 N2 1.344(4) .
C3 C5 1.517(4) .
C4 H4A 0.9800 .
C4 H4B 0.9800 .
C4 H4C 0.9800 .
C5 H5A 0.9800 .
C5 H5B 0.9800 .
C5 H5C 0.9800 .
C6 C7 1.395(4) .
C6 C11 1.398(4) .
C6 N1 1.447(4) .
C7 C8 1.392(4) .
C7 C12 1.498(5) .
C8 C9 1.379(5) .
C8 H8 0.9500 .
C9 C10 1.381(5) .
C9 C13 1.511(5) .
C10 C11 1.387(5) .
C10 H10 0.9500 .
C11 C14 1.509(4) .
C12 H12A 0.9800 .
C12 H12B 0.9800 .
C12 H12C 0.9800 .
C13 H13A 0.9800 .
C13 H13B 0.9800 .
C13 H13C 0.9800 .
C14 H14A 0.9800 .
C14 H14B 0.9800 .
C14 H14C 0.9800 .
C15 C20 1.386(4) .
C15 C16 1.396(4) .
C15 N2 1.453(4) .
C16 C17 1.395(4) .
C16 C21 1.501(4) .
C17 C18 1.386(4) .
C17 H17 0.9500 .
C18 C19 1.389(4) .
C18 C22 1.506(4) .
C19 C20 1.396(4) .
C19 H19 0.9500 .
C20 C23 1.508(4) .
C21 H21A 0.9800 .
C21 H21B 0.9800 .
C21 H21C 0.9800 .
C22 H22A 0.9800 .
C22 H22B 0.9800 .
C22 H22C 0.9800 .
C23 H23A 0.9800 .
C23 H23B 0.9800 .
C23 H23C 0.9800 .
C24 N3 1.492(4) .
C24 C27 1.514(4) .
C24 C26 1.524(4) .
C24 C25 1.532(5) .
C25 H25A 0.9800 .
C25 H25B 0.9800 .
C25 H25C 0.9800 .
C26 H26A 0.9800 .
C26 H26B 0.9800 .
C26 H26C 0.9800 .
C27 H27A 0.9800 .
C27 H27B 0.9800 .
C27 H27C 0.9800 .
C28 N4 1.351(4) .
C28 C29 1.409(4) .
C28 C31 1.503(4) .
C29 C30 1.391(4) .
C29 H29 0.9500 .
C30 N5 1.352(4) .
C30 C32 1.511(4) .
C31 H31A 0.9800 .
C31 H31B 0.9800 .
C31 H31C 0.9800 .
C32 H32A 0.9800 .
C32 H32B 0.9800 .
C32 H32C 0.9800 .
C33 C34 1.397(5) .
C33 C38 1.397(5) .
C33 N4 1.451(4) .
C34 C35 1.392(5) .
C34 C39 1.496(5) .
C35 C36 1.382(6) .
C35 H35 0.9500 .
C36 C37 1.388(5) .
C36 C40 1.517(5) .
C37 C38 1.400(5) .
C37 H37 0.9500 .
C38 C41 1.494(5) .
C39 H39A 0.9800 .
C39 H39B 0.9800 .
C39 H39C 0.9800 .
C40 H40A 0.9800 .
C40 H40B 0.9800 .
C40 H40C 0.9800 .
C41 H41A 0.9800 .
C41 H41B 0.9800 .
C41 H41C 0.9800 .
C42 C47 1.398(4) .
C42 C43 1.400(4) .
C42 N5 1.450(4) .
C43 C44 1.387(4) .
C43 C48 1.509(4) .
C44 C45 1.387(5) .
C44 H44 0.9500 .
C45 C46 1.379(5) .
C45 C49 1.514(5) .
C46 C47 1.390(5) .
C46 H46 0.9500 .
C47 C50 1.503(5) .
C48 H48A 0.9800 .
C48 H48B 0.9800 .
C48 H48C 0.9800 .
C49 H49A 0.9800 .
C49 H49B 0.9800 .
C49 H49C 0.9800 .
C50 H50A 0.9800 .
C50 H50B 0.9800 .
C50 H50C 0.9800 .
C51 N6 1.486(4) .
C51 C53 1.521(4) .
C51 C52 1.524(4) .
C51 C54 1.526(4) .
C52 H52A 0.9800 .
C52 H52B 0.9800 .
C52 H52C 0.9800 .
C53 H53A 0.9800 .
C53 H53B 0.9800 .
C53 H53C 0.9800 .
C55 C60 1.381(4) .
C55 C56 1.392(4) .
C55 B1 1.651(5) .
C56 F1 1.352(4) .
C56 C57 1.378(4) .
C57 F2 1.348(4) .
C57 C58 1.372(5) .
C58 F3 1.346(4) .
C58 C59 1.369(5) .
C59 F4 1.349(4) .
C59 C60 1.382(5) .
C60 F5 1.357(4) .
C61 C62 1.378(5) .
C61 C66 1.394(5) .
C61 B1 1.651(5) .
C62 F6 1.355(4) .
C62 C63 1.380(5) .
C63 F7 1.342(4) .
C63 C64 1.379(5) .
C64 F8 1.342(4) .
C64 C65 1.364(5) .
C65 F9 1.350(4) .
C65 C66 1.385(5) .
C66 F10 1.347(4) .
C67 C72 1.389(4) .
C67 C68 1.391(4) .
C67 B1 1.652(5) .
C68 F11 1.361(3) .
C68 C69 1.377(4) .
C69 F12 1.342(4) .
C69 C70 1.378(5) .
C70 F13 1.344(4) .
C70 C71 1.370(4) .
C71 F14 1.352(4) .
C71 C72 1.377(4) .
C72 F15 1.355(3) .
C73 C78 1.378(5) .
C73 C74 1.389(5) .
C73 B1 1.659(5) .
C74 F16 1.356(4) .
C74 C75 1.380(5) .
C75 F17 1.344(4) .
C75 C76 1.370(5) .
C76 F18 1.347(4) .
C76 C77 1.365(5) .
C77 F19 1.347(4) .
C77 C78 1.390(5) .
C78 F20 1.350(4) .
C79 C80 1.414(8) .
C79 H79A 0.9800 .
C79 H79B 0.9800 .
C79 H79C 0.9800 .
C80 O1 1.465(7) .
C80 H80A 0.9900 .
C80 H80B 0.9900 .
C81 O1 1.357(5) .
C81 C82 1.470(7) .
C81 H81A 0.9900 .
C81 H81B 0.9900 .
C82 H82A 0.9800 .
C82 H82B 0.9800 .
C82 H82C 0.9800 .
N1 Nb1 2.095(2) .
N2 Nb1 2.113(2) .
N3 Nb1 1.974(2) 3_765
N3 Nb1 1.991(2) .
N4 Nb2 2.102(3) .
N5 Nb2 2.095(2) .
N6 Nb2 1.976(2) .
N6 Nb2 1.998(2) 3_656
Nb1 N3 1.974(2) 3_765
Nb1 Nb1 2.7174(5) 3_765
Nb2 N6 1.998(2) 3_656
Nb2 Nb2 2.7168(5) 3_656
C83 C84 1.793(15) .
C83 H83A 0.9800 .
C83 H83B 0.9800 .
C83 H83C 0.9800 .
C84 O2 1.410(10) .
C84 H84A 0.9900 .
C84 H84B 0.9900 .
O2 O2 1.553(14) 3_666
C54 H54A 0.9800 .
C54 H54B 0.9800 .
C54 H54C 0.9800 .
